data_1007044
loop_
_publ_author_name
'Durif, A'
'Averbuch-Pouchot, M T'
'Guitel, J C'

_publ_section_title
;
Structure d'un Decavanadate d'Hexasodium Hydrate
;
_journal_coden_ASTM ACBCAR
_journal_name_full 'Acta Crystallographica B (24,1968-38,1982)'
_journal_page_first 680
_journal_page_last 682
_journal_paper_doi 10.1107/S0567740880004116
_journal_volume 36
_journal_year 1980
_chemical_formula_structural 'NA6 V10 O28 (H2 O)18'
_chemical_formula_sum 'H36 Na6 O46 V10'
_chemical_name_systematic 'Hexasodium decavanadate 18-hydrate'
_space_group_IT_number 2
_symmetry_cell_setting triclinic
_symmetry_Int_Tables_number 2
_symmetry_space_group_name_Hall '-P 1'
_symmetry_space_group_name_H-M 'P -1'
_cell_angle_alpha 101.23(5)
_cell_angle_beta 99.44(5)
_cell_angle_gamma 105.48(5)
_cell_formula_units_Z 1
_cell_length_a 11.65(5)
_cell_length_b 10.85(5)
_cell_length_c 8.56(1)
_cell_volume 995.7
_refine_ls_R_factor_all 0.03
_cod_database_code 1007044

loop_
_symmetry_equiv_pos_as_xyz
x,y,z
-x,-y,-z

loop_
_atom_site_label
_atom_site_type_symbol
_atom_site_symmetry_multiplicity
_atom_site_Wyckoff_symbol
_atom_site_fract_x
_atom_site_fract_y
_atom_site_fract_z
_atom_site_occupancy
_atom_site_attached_hydrogens
_atom_site_calc_flag
V1 V5+ 2 i 0.24848(7) 0.18579(8) 0.30990(9) 1. 0 d
V2 V5+ 2 i 0.98662(6) 0.99462(7) 0.18646(8) 1. 0 d
V3 V5+ 2 i 0.27435(7) 0.19310(8) 0.95980(9) 1. 0 d
V4 V5+ 2 i 0.05858(6) 0.26773(7) 0.08439(6) 1. 0 d
V5 V5+ 2 i 0.20280(6) 0.92350(7) 0.04948(9) 1. 0 d
Na1 Na1+ 2 i 0.6920(2) 0.2429(2) 0.4758(3) 1. 0 d
Na2 Na1+ 2 i -0.0251(2) 0.2639(2) 0.4601(3) 1. 0 d
Na3 Na1+ 2 i 0.4875(2) 0.6432(2) 0.2789(2) 1. 0 d
O1 O2- 2 i 0.1139(2) 0.0825(3) 0.0594(3) 1. 0 d
O2 O2- 2 i 0.1586(3) 0.3061(3) 0.2855(4) 1. 0 d
O3 O2- 2 i 0.6223(3) 0.7357(3) 0.1233(4) 1. 0 d
O4 O2- 2 i 0.9291(3) 0.1427(3) 0.1552(4) 1. 0 d
O5 O2- 2 i 0.8178(3) 0.6881(3) 0.0226(4) 1. 0 d
O6 O2- 2 i 0.2527(3) 0.7979(3) 0.0378(4) 1. 0 d
O7 O2- 2 i 0.0910(3) 0.0814(3) 0.3615(3) 1. 0 d
O8 O2- 2 i 0.0055(3) 0.3915(4) 0.0943(3) 1. 0 d
O9 O2- 2 i 0.8597(3) 0.9097(3) 0.2401(4) 1. 0 d
O10 O2- 2 i 0.0503(3) 0.8518(3) 0.1279(3) 1. 0 d
O11 O2- 2 i 0.2754(3) 0.0230(3) 0.2603(4) 1. 0 d
O12 O2- 2 i 0.3458(3) 0.2513(3) 0.1790(4) 1. 0 d
O13 O2- 2 i 0.6977(3) -0.0285(3) 0.0459(4) 1. 0 d
O14 O2- 2 i 0.6702(3) 0.7469(3) 0.5063(4) 1. 0 d
O15 O2- 2 i 0.5572(3) 0.4559(3) 0.2382(4) 1. 2 d
O16 O2- 2 i 0.7955(4) 0.0850(4) 0.4647(5) 1. 2 d
O17 O2- 2 i 0.8423(3) 0.6303(4) 0.3385(4) 1. 2 d
O18 O2- 2 i 0.3288(3) 0.5713(3) 0.0383(4) 1. 2 d
O19 O2- 2 i 0.3526(3) 0.5553(3) 0.4411(4) 1. 2 d
O20 O2- 2 i 0.1128(4) 0.6614(4) 0.2995(4) 1. 2 d
O21 O2- 2 i 0.8318(4) 0.3591(4) 0.3300(4) 1. 2 d
O22 O2- 2 i 0.4546(5) 0.8532(4) 0.3719(6) 1. 2 d
O23 O2- 2 i 0.5535(4) 0.0908(5) 0.2308(6) 1. 2 d

loop_
_atom_type_symbol
_atom_type_oxidation_number
V5+ 5.000
Na1+ 1.000
O2- -2.000
H1+ 1.000
